data_7219199
loop_
_publ_author_name
'Zhang, Muwei'
'Bosch, Mathieu'
'Zhou, Hong-Cai'

_publ_section_title
;
 Pore-controlled formation of 0D metal complexes in anionic 3D
 metal--organic frameworks
;
_journal_issue 5
_journal_name_full CrystEngComm
_journal_page_first 996
_journal_paper_doi 10.1039/C4CE02261K
_journal_volume 17
_journal_year 2015
_chemical_formula_moiety '[Cd3 (C28 H16 O8 Si)2][Cd (C3H7NO)6](C3H7NO)2'
_chemical_formula_sum 'C80 H88 Cd4 N8 O24 Si2'
_chemical_formula_weight 2051.36
_chemical_name_systematic
; 
 ? 
;
_space_group_IT_number 2
_symmetry_cell_setting triclinic
_symmetry_space_group_name_Hall '-P 1'
_symmetry_space_group_name_H-M 'P -1'
_atom_sites_solution_hydrogens geom
_atom_sites_solution_primary direct
_atom_sites_solution_secondary difmap
_audit_block_doi 10.5517/cc10mm6g
_audit_creation_method SHELXL-97
_audit_update_record
;
2013-07-30 deposited with the CCDC.
2014-12-16 downloaded from the CCDC.
;
_cell_angle_alpha 116.300(5)
_cell_angle_beta 109.724(5)
_cell_angle_gamma 101.428(5)
_cell_formula_units_Z 1
_cell_length_a 13.875(7)
_cell_length_b 14.072(7)
_cell_length_c 14.208(7)
_cell_measurement_reflns_used 9839
_cell_measurement_temperature 110(2)
_cell_measurement_theta_max 28.7678
_cell_measurement_theta_min 2.5214
_cell_volume 2133.1(19)
_computing_cell_refinement 'SAINT+ ver. (Bruker, 2001)'
_computing_data_collection 'APEX2  (Bruker, 2008)'
_computing_data_reduction 'SAINT+ ver. (Bruker, 2001)'
_computing_molecular_graphics 'SHELXTL (Sheldrick, 2008)'
_computing_publication_material 'SHELXTL (Sheldrick, 2008)'
_computing_structure_refinement 'SHELXL-97 (Sheldrick, 2008)'
_computing_structure_solution 'SHELXS-97 (Sheldrick, 2008)'
_diffrn_ambient_temperature 110(2)
_diffrn_measured_fraction_theta_full 0.987
_diffrn_measured_fraction_theta_max 0.987
_diffrn_measurement_device_type 'Bruker SMART APEX II CCD area detector'
_diffrn_measurement_method 'phi and omega scans'
_diffrn_radiation_monochromator graphite
_diffrn_radiation_source 'fine-focus sealed tube'
_diffrn_radiation_type MoK\a
_diffrn_radiation_wavelength 0.71073
_diffrn_reflns_av_R_equivalents 0.0246
_diffrn_reflns_av_sigmaI/netI 0.0298
_diffrn_reflns_limit_h_max 17
_diffrn_reflns_limit_h_min -17
_diffrn_reflns_limit_k_max 17
_diffrn_reflns_limit_k_min -17
_diffrn_reflns_limit_l_max 18
_diffrn_reflns_limit_l_min -18
_diffrn_reflns_number 23787
_diffrn_reflns_theta_full 27.00
_diffrn_reflns_theta_max 27.00
_diffrn_reflns_theta_min 1.70
_exptl_absorpt_coefficient_mu 1.090
_exptl_absorpt_correction_T_max 0.7357
_exptl_absorpt_correction_T_min 0.6696
_exptl_absorpt_correction_type multi-scan
_exptl_absorpt_process_details 'SADABS (Sheldrick, 2008)'
_exptl_crystal_colour Colorless
_exptl_crystal_density_diffrn 1.597
_exptl_crystal_density_meas ?
_exptl_crystal_density_method 'not measured'
_exptl_crystal_description Blocky
_exptl_crystal_F_000 1036
_exptl_crystal_size_max 0.40
_exptl_crystal_size_mid 0.30
_exptl_crystal_size_min 0.30
_refine_diff_density_max 2.280
_refine_diff_density_min -2.316
_refine_diff_density_rms 0.131
_refine_ls_extinction_method none
_refine_ls_goodness_of_fit_ref 1.001
_refine_ls_hydrogen_treatment constr
_refine_ls_matrix_type full
_refine_ls_number_parameters 459
_refine_ls_number_reflns 9199
_refine_ls_number_restraints 0
_refine_ls_restrained_S_all 1.001
_refine_ls_R_factor_all 0.0549
_refine_ls_R_factor_gt 0.0491
_refine_ls_shift/su_max 0.000
_refine_ls_shift/su_mean 0.000
_refine_ls_structure_factor_coef Fsqd
_refine_ls_weighting_details 'calc w=1/[\s^2^(Fo^2^)+(0.0442P)^2^+13.8000P] where P=(Fo^2^+2Fc^2^)/3'
_refine_ls_weighting_scheme calc
_refine_ls_wR_factor_gt 0.1170
_refine_ls_wR_factor_ref 0.1213
_reflns_number_gt 8115
_reflns_number_total 9199
_reflns_threshold_expression >2sigma(I)
_cod_data_source_file c4ce02261k3.cif
_cod_data_source_block p1
_cod_depositor_comments
;
The following automatic conversions were performed:

'_symmetry_cell_setting' value 'Triclinic' changed to 'triclinic'
according to
/usr/data/users/saulius/crontab/automatic-downloads/rss-feeds/RSC/lib/dictionaries/cif_core.dic
dictionary named 'cif_core.dic' version 2.4.2 from 2011-04-26.

Automatic conversion script
Id: cif_fix_values 2935 2014-11-11 08:27:57Z andrius 

The following automatic conversions were performed:

'_exptl_crystal_density_meas' value 'not measured' was changed to '?'
- the value is perceived as not measured.

Automatic conversion script
Id: cif_fix_values 3008 2015-01-20 13:52:24Z robertas 

 Adding full bibliography for 7219037--7219199.cif.
;
_cod_original_cell_volume 2133.1(18)
_cod_original_sg_symbol_H-M P-1
_cod_database_code 7219199

loop_
_symmetry_equiv_pos_as_xyz
'x, y, z'
'-x, -y, -z'

loop_
_atom_site_label
_atom_site_type_symbol
_atom_site_fract_x
_atom_site_fract_y
_atom_site_fract_z
_atom_site_U_iso_or_equiv
_atom_site_adp_type
_atom_site_occupancy
_atom_site_symmetry_multiplicity
_atom_site_calc_flag
_atom_site_refinement_flags
Cd1 Cd 0.0000 1.0000 0.0000 0.01785(10) Uani 1 2 d S
Cd2 Cd 0.29469(2) 1.12624(3) 0.11388(3) 0.01951(9) Uani 1 1 d .
Cd3 Cd 0.5000 1.5000 0.0000 0.03580(13) Uani 1 2 d S
Si1 Si 0.01012(9) 1.34604(10) 0.61091(10) 0.0190(2) Uani 1 1 d .
O2 O 0.2832(3) 1.2871(3) 0.2751(3) 0.0311(7) Uani 1 1 d .
O1 O 0.1665(2) 1.1031(3) 0.1820(3) 0.0245(6) Uani 1 1 d .
O7 O -0.5631(3) 1.1547(3) 0.2890(3) 0.0347(8) Uani 1 1 d .
O8 O -0.5125(3) 1.2204(3) 0.1903(3) 0.0298(7) Uani 1 1 d .
O6 O 0.2323(3) 1.1706(3) 0.9808(3) 0.0298(7) Uani 1 1 d .
C13 C 0.1791(4) 1.5779(4) 0.8037(4) 0.0271(9) Uani 1 1 d .
H8 H 0.2310 1.5431 0.8103 0.033 Uiso 1 1 calc R
O4 O 0.2837(3) 1.9435(3) 1.0118(3) 0.0345(8) Uani 1 1 d .
C5 C 0.0802(3) 1.3101(4) 0.5155(4) 0.0212(8) Uani 1 1 d .
C19 C 0.0386(5) 1.2785(6) 0.6994(5) 0.0417(5) Uani 1 1 d .
C26 C -0.1431(3) 1.2945(4) 0.5073(4) 0.0224(8) Uani 1 1 d .
O5 O 0.0625(3) 1.1369(3) 0.9706(3) 0.0337(8) Uani 1 1 d .
C2 C 0.1661(4) 1.2447(4) 0.3545(4) 0.0234(8) Uani 1 1 d .
C22 C -0.4896(4) 1.2028(4) 0.2735(4) 0.0258(9) Uani 1 1 d .
C1 C 0.2090(4) 1.2115(4) 0.2657(4) 0.0245(9) Uani 1 1 d .
C28 C -0.2865(4) 1.2620(4) 0.3264(4) 0.0308(10) Uani 1 1 d .
H20 H -0.3057 1.2601 0.2546 0.037 Uiso 1 1 calc R
O3S O 0.4439(4) 1.3043(3) -0.1056(4) 0.0480(10) Uani 1 1 d .
C23 C -0.3683(4) 1.2389(4) 0.3569(4) 0.0243(9) Uani 1 1 d .
C12 C 0.0652(4) 1.5074(4) 0.7188(4) 0.0207(8) Uani 1 1 d .
N3S N 0.4332(4) 1.1298(4) -0.1358(4) 0.0368(10) Uani 1 1 d .
C15 C 0.1339(5) 1.1653(6) 0.9413(5) 0.0417(5) Uani 1 1 d .
C16 C 0.0987(5) 1.1996(6) 0.8530(5) 0.0417(5) Uani 1 1 d .
C4 C 0.1592(4) 1.3937(4) 0.5210(4) 0.0256(9) Uani 1 1 d .
H28 H 0.1841 1.4737 0.5798 0.031 Uiso 1 1 calc R
C14 C 0.2173(4) 1.6978(4) 0.8786(4) 0.0264(9) Uani 1 1 d .
H29 H 0.2949 1.7441 0.9347 0.032 Uiso 1 1 calc R
C6 C 0.0465(4) 1.1921(4) 0.4281(4) 0.0254(9) Uani 1 1 d .
H30 H -0.0059 1.1333 0.4237 0.030 Uiso 1 1 calc R
C3 C 0.2024(4) 1.3621(4) 0.4420(4) 0.0268(9) Uani 1 1 d .
H31 H 0.2566 1.4204 0.4474 0.032 Uiso 1 1 calc R
C7 C 0.0887(4) 1.1607(4) 0.3488(4) 0.0240(9) Uani 1 1 d .
H32 H 0.0642 1.0808 0.2899 0.029 Uiso 1 1 calc R
C27 C -0.1756(4) 1.2881(5) 0.4000(5) 0.0324(10) Uani 1 1 d .
H34 H -0.1208 1.3019 0.3762 0.039 Uiso 1 1 calc R
C7S C 0.4584(4) 1.2413(4) -0.0672(5) 0.0334(10) Uani 1 1 d .
H35 H 0.4897 1.2759 0.0168 0.040 Uiso 1 1 calc R
C11 C -0.0085(4) 1.5617(4) 0.7150(4) 0.0307(10) Uani 1 1 d .
H36 H -0.0863 1.5160 0.6592 0.037 Uiso 1 1 calc R
O2S O 0.5886(4) 1.5043(4) 0.1726(4) 0.0558(6) Uani 1 1 d .
O1S O 0.3502(5) 1.4967(5) 0.0278(5) 0.0821(10) Uani 1 1 d .
C8S C 0.4490(5) 1.0598(5) -0.0863(5) 0.0424(13) Uani 1 1 d .
H40A H 0.4810 1.1089 0.0010 0.064 Uiso 1 1 calc R
H40B H 0.5003 1.0259 -0.1057 0.064 Uiso 1 1 calc R
H40C H 0.3764 0.9974 -0.1209 0.064 Uiso 1 1 calc R
C21 C 0.1601(5) 1.2128(6) 0.7985(5) 0.0417(5) Uani 1 1 d .
H43 H 0.2245 1.1957 0.8128 0.050 Uiso 1 1 calc R
C20 C 0.1294(5) 1.2508(5) 0.7224(5) 0.0417(5) Uani 1 1 d .
H48 H 0.1731 1.2579 0.6848 0.050 Uiso 1 1 calc R
C25 C -0.2269(4) 1.2736(6) 0.5374(5) 0.0416(13) Uani 1 1 d .
H49 H -0.2075 1.2789 0.6109 0.050 Uiso 1 1 calc R
C1S C 0.3066(8) 1.4675(7) 0.0661(8) 0.0821(10) Uani 1 1 d .
H52 H 0.3266 1.4132 0.0816 0.099 Uiso 1 1 calc R
C18 C -0.0186(5) 1.2711(6) 0.7616(5) 0.0417(5) Uani 1 1 d .
H53 H -0.0784 1.2955 0.7539 0.050 Uiso 1 1 calc R
C17 C 0.0091(5) 1.2291(6) 0.8345(5) 0.0417(5) Uani 1 1 d .
H54 H -0.0345 1.2208 0.8716 0.050 Uiso 1 1 calc R
N1S N 0.2302(6) 1.4931(6) 0.0956(7) 0.0821(10) Uani 1 1 d .
C3S C 0.2034(8) 1.4482(7) 0.1611(8) 0.0821(10) Uani 1 1 d .
H66A H 0.2411 1.3968 0.1643 0.123 Uiso 1 1 calc R
H66B H 0.1219 1.4042 0.1208 0.123 Uiso 1 1 calc R
H66C H 0.2289 1.5128 0.2428 0.123 Uiso 1 1 calc R
C2S C 0.1741(8) 1.5608(7) 0.0718(8) 0.0821(10) Uani 1 1 d .
H74A H 0.2017 1.6356 0.1468 0.123 Uiso 1 1 calc R
H74B H 0.0930 1.5190 0.0372 0.123 Uiso 1 1 calc R
H74C H 0.1888 1.5744 0.0151 0.123 Uiso 1 1 calc R
C9 C 0.1424(4) 1.7504(4) 0.8716(4) 0.0234(8) Uani 1 1 d .
C10 C 0.0295(4) 1.6816(4) 0.7913(5) 0.0319(10) Uani 1 1 d .
H5 H -0.0227 1.7163 0.7880 0.038 Uiso 1 1 calc R
C24 C -0.3388(4) 1.2452(6) 0.4631(5) 0.0429(13) Uani 1 1 d .
H1 H -0.3942 1.2304 0.4857 0.052 Uiso 1 1 calc R
O3 O 0.1070(3) 1.9199(3) 0.9326(3) 0.0314(7) Uani 1 1 d .
C8 C 0.1805(4) 1.8806(4) 0.9446(4) 0.0260(9) Uani 1 1 d .
C9S C 0.3862(9) 1.0706(6) -0.2653(6) 0.085(3) Uani 1 1 d .
H9A H 0.3052 1.0249 -0.3046 0.128 Uiso 1 1 calc R
H9B H 0.4224 1.0188 -0.2928 0.128 Uiso 1 1 calc R
H9C H 0.3995 1.1283 -0.2856 0.128 Uiso 1 1 calc R
N4S N 0.6697(5) 1.0776(5) -0.3258(5) 0.0565(14) Uani 1 1 d .
C12S C 0.6944(11) 0.9797(8) -0.3836(10) 0.102(4) Uani 1 1 d .
H6A H 0.6659 0.9515 -0.4685 0.153 Uiso 1 1 calc R
H6B H 0.6583 0.9174 -0.3769 0.153 Uiso 1 1 calc R
H6C H 0.7759 1.0034 -0.3448 0.153 Uiso 1 1 calc R
C11S C 0.6926(8) 1.1220(7) -0.2049(6) 0.071(2) Uani 1 1 d .
H19A H 0.6733 1.1890 -0.1759 0.107 Uiso 1 1 calc R
H19B H 0.7726 1.1463 -0.1541 0.107 Uiso 1 1 calc R
H19C H 0.6476 1.0613 -0.2019 0.107 Uiso 1 1 calc R
N2S N 0.5485(5) 1.5705(5) 0.3274(5) 0.0558(6) Uani 1 1 d .
C4S C 0.5566(6) 1.4886(6) 0.2396(6) 0.0558(6) Uani 1 1 d .
H13 H 0.5370 1.4136 0.2267 0.067 Uiso 1 1 calc R
O4S O 0.6098(9) 1.2117(9) -0.3388(8) 0.138(4) Uani 1 1 d .
C5S C 0.5872(6) 1.6889(6) 0.3557(6) 0.0558(6) Uani 1 1 d .
H14A H 0.6535 1.7403 0.4355 0.084 Uiso 1 1 calc R
H14B H 0.5273 1.7161 0.3547 0.084 Uiso 1 1 calc R
H14C H 0.6068 1.6899 0.2959 0.084 Uiso 1 1 calc R
C6S C 0.5060(6) 1.5491(6) 0.3977(6) 0.0558(6) Uani 1 1 d .
H15A H 0.4880 1.4680 0.3730 0.084 Uiso 1 1 calc R
H15B H 0.4380 1.5635 0.3857 0.084 Uiso 1 1 calc R
H15C H 0.5629 1.6010 0.4827 0.084 Uiso 1 1 calc R
C10S C 0.6286(7) 1.1260(8) -0.3810(7) 0.071(2) Uani 1 1 d .
H7 H 0.6119 1.0901 -0.4624 0.086 Uiso 1 1 calc R

loop_
_atom_site_aniso_label
_atom_site_aniso_U_11
_atom_site_aniso_U_22
_atom_site_aniso_U_33
_atom_site_aniso_U_23
_atom_site_aniso_U_13
_atom_site_aniso_U_12
Cd1 0.01459(19) 0.0200(2) 0.0178(2) 0.01010(16) 0.00723(16) 0.00692(15)
Cd2 0.01643(15) 0.02124(15) 0.01793(15) 0.00951(12) 0.00729(12) 0.00762(11)
Cd3 0.0469(3) 0.0291(3) 0.0434(3) 0.0193(2) 0.0330(3) 0.0189(2)
Si1 0.0185(5) 0.0212(5) 0.0168(5) 0.0099(4) 0.0083(4) 0.0091(4)
O2 0.0308(17) 0.0311(17) 0.0265(16) 0.0113(14) 0.0175(14) 0.0086(14)
O1 0.0211(15) 0.0280(16) 0.0181(14) 0.0091(13) 0.0079(12) 0.0107(13)
O7 0.0212(16) 0.043(2) 0.0313(18) 0.0206(16) 0.0072(14) 0.0070(14)
O8 0.0210(15) 0.0361(18) 0.0279(16) 0.0174(15) 0.0085(13) 0.0104(14)
O6 0.0270(16) 0.0353(18) 0.0303(17) 0.0229(15) 0.0110(14) 0.0120(14)
C13 0.023(2) 0.027(2) 0.026(2) 0.0118(19) 0.0091(18) 0.0143(18)
O4 0.0314(18) 0.0241(16) 0.0325(18) 0.0088(14) 0.0106(15) 0.0092(14)
C5 0.0198(19) 0.025(2) 0.0177(19) 0.0108(17) 0.0090(16) 0.0106(16)
C19 0.0380(11) 0.0691(14) 0.0532(13) 0.0486(12) 0.0302(10) 0.0339(11)
C26 0.0185(19) 0.021(2) 0.0199(19) 0.0079(17) 0.0068(17) 0.0065(16)
O5 0.0360(19) 0.0378(19) 0.044(2) 0.0305(17) 0.0234(17) 0.0176(15)
C2 0.023(2) 0.028(2) 0.0186(19) 0.0114(18) 0.0096(17) 0.0128(17)
C22 0.019(2) 0.023(2) 0.023(2) 0.0062(17) 0.0069(17) 0.0078(17)
C1 0.021(2) 0.031(2) 0.020(2) 0.0126(18) 0.0090(17) 0.0121(18)
C28 0.021(2) 0.044(3) 0.028(2) 0.024(2) 0.0073(19) 0.011(2)
O3S 0.070(3) 0.0313(19) 0.044(2) 0.0225(18) 0.026(2) 0.0220(19)
C23 0.020(2) 0.021(2) 0.021(2) 0.0073(17) 0.0056(17) 0.0068(16)
C12 0.024(2) 0.0204(19) 0.0184(19) 0.0106(16) 0.0112(17) 0.0101(16)
N3S 0.050(3) 0.029(2) 0.033(2) 0.0154(18) 0.021(2) 0.019(2)
C15 0.0380(11) 0.0691(14) 0.0532(13) 0.0486(12) 0.0302(10) 0.0339(11)
C16 0.0380(11) 0.0691(14) 0.0532(13) 0.0486(12) 0.0302(10) 0.0339(11)
C4 0.027(2) 0.022(2) 0.021(2) 0.0081(17) 0.0118(18) 0.0076(17)
C14 0.022(2) 0.026(2) 0.025(2) 0.0112(18) 0.0080(18) 0.0109(18)
C6 0.027(2) 0.025(2) 0.026(2) 0.0139(18) 0.0136(19) 0.0095(18)
C3 0.026(2) 0.025(2) 0.024(2) 0.0105(18) 0.0133(18) 0.0068(18)
C7 0.026(2) 0.021(2) 0.0190(19) 0.0083(17) 0.0095(17) 0.0104(17)
C27 0.022(2) 0.047(3) 0.036(3) 0.029(2) 0.014(2) 0.013(2)
C7S 0.038(3) 0.031(2) 0.035(3) 0.018(2) 0.021(2) 0.015(2)
C11 0.020(2) 0.028(2) 0.033(2) 0.012(2) 0.0073(19) 0.0106(18)
O2S 0.0614(16) 0.0537(15) 0.0429(13) 0.0243(12) 0.0212(12) 0.0199(13)
O1S 0.081(2) 0.0609(19) 0.081(2) 0.0169(16) 0.0549(19) 0.0168(16)
C8S 0.063(4) 0.033(3) 0.041(3) 0.020(2) 0.031(3) 0.024(3)
C21 0.0380(11) 0.0691(14) 0.0532(13) 0.0486(12) 0.0302(10) 0.0339(11)
C20 0.0380(11) 0.0691(14) 0.0532(13) 0.0486(12) 0.0302(10) 0.0339(11)
C25 0.024(2) 0.071(4) 0.024(2) 0.026(3) 0.009(2) 0.014(2)
C1S 0.081(2) 0.0609(19) 0.081(2) 0.0169(16) 0.0549(19) 0.0168(16)
C18 0.0380(11) 0.0691(14) 0.0532(13) 0.0486(12) 0.0302(10) 0.0339(11)
C17 0.0380(11) 0.0691(14) 0.0532(13) 0.0486(12) 0.0302(10) 0.0339(11)
N1S 0.081(2) 0.0609(19) 0.081(2) 0.0169(16) 0.0549(19) 0.0168(16)
C3S 0.081(2) 0.0609(19) 0.081(2) 0.0169(16) 0.0549(19) 0.0168(16)
C2S 0.081(2) 0.0609(19) 0.081(2) 0.0169(16) 0.0549(19) 0.0168(16)
C9 0.027(2) 0.025(2) 0.021(2) 0.0127(18) 0.0135(18) 0.0131(18)
C10 0.026(2) 0.028(2) 0.039(3) 0.016(2) 0.014(2) 0.0161(19)
C24 0.023(2) 0.070(4) 0.029(3) 0.024(3) 0.014(2) 0.012(2)
O3 0.0396(19) 0.0289(17) 0.0334(18) 0.0156(15) 0.0229(16) 0.0223(15)
C8 0.032(2) 0.027(2) 0.022(2) 0.0125(18) 0.0161(19) 0.0143(19)
C9S 0.148(9) 0.046(4) 0.039(4) 0.020(3) 0.029(5) 0.040(5)
N4S 0.072(4) 0.053(3) 0.048(3) 0.033(3) 0.029(3) 0.018(3)
C12S 0.183(12) 0.060(5) 0.110(8) 0.056(5) 0.100(8) 0.059(6)
C11S 0.092(6) 0.061(4) 0.049(4) 0.034(4) 0.028(4) 0.014(4)
N2S 0.0614(16) 0.0537(15) 0.0429(13) 0.0243(12) 0.0212(12) 0.0199(13)
C4S 0.0614(16) 0.0537(15) 0.0429(13) 0.0243(12) 0.0212(12) 0.0199(13)
O4S 0.215(10) 0.228(10) 0.157(7) 0.161(8) 0.149(8) 0.186(9)
C5S 0.0614(16) 0.0537(15) 0.0429(13) 0.0243(12) 0.0212(12) 0.0199(13)
C6S 0.0614(16) 0.0537(15) 0.0429(13) 0.0243(12) 0.0212(12) 0.0199(13)
C10S 0.079(5) 0.099(6) 0.060(4) 0.056(5) 0.037(4) 0.041(5)

loop_
_atom_type_symbol
_atom_type_description
_atom_type_scat_dispersion_real
_atom_type_scat_dispersion_imag
_atom_type_scat_source
C C 0.0033 0.0016 'International Tables Vol C Tables 4.2.6.8 and 6.1.1.4'
H H 0.0000 0.0000 'International Tables Vol C Tables 4.2.6.8 and 6.1.1.4'
O O 0.0106 0.0060 'International Tables Vol C Tables 4.2.6.8 and 6.1.1.4'
Si Si 0.0817 0.0704 'International Tables Vol C Tables 4.2.6.8 and 6.1.1.4'
Cd Cd -0.8075 1.2024 'International Tables Vol C Tables 4.2.6.8 and 6.1.1.4'
N N 0.0061 0.0033 'International Tables Vol C Tables 4.2.6.8 and 6.1.1.4'

loop_
_citation_id
_citation_doi
_citation_year
1 10.1039/C3CE41105B 2013

loop_
_geom_angle_atom_site_label_1
_geom_angle_atom_site_label_2
_geom_angle_atom_site_label_3
_geom_angle
_geom_angle_site_symmetry_1
_geom_angle_site_symmetry_3
O5 Cd1 O5 180.0 2_576 1_554
O5 Cd1 O3 87.21(13) 2_576 2_586
O5 Cd1 O3 92.79(13) 1_554 2_586
O5 Cd1 O3 92.79(13) 2_576 1_544
O5 Cd1 O3 87.21(13) 1_554 1_544
O3 Cd1 O3 180.0(2) 2_586 1_544
O5 Cd1 O1 87.58(13) 2_576 2_575
O5 Cd1 O1 92.42(13) 1_554 2_575
O3 Cd1 O1 81.61(12) 2_586 2_575
O3 Cd1 O1 98.39(12) 1_544 2_575
O5 Cd1 O1 92.42(13) 2_576 .
O5 Cd1 O1 87.58(13) 1_554 .
O3 Cd1 O1 98.39(12) 2_586 .
O3 Cd1 O1 81.61(12) 1_544 .
O1 Cd1 O1 179.999(1) 2_575 .
O6 Cd2 O4 106.58(13) 1_554 1_544
O6 Cd2 O1 109.60(12) 1_554 .
O4 Cd2 O1 102.47(12) 1_544 .
O6 Cd2 O8 99.06(12) 1_554 1_655
O4 Cd2 O8 95.78(12) 1_544 1_655
O1 Cd2 O8 139.50(11) . 1_655
O6 Cd2 O7 152.90(12) 1_554 1_655
O4 Cd2 O7 87.21(13) 1_544 1_655
O1 Cd2 O7 89.26(12) . 1_655
O8 Cd2 O7 55.60(12) 1_655 1_655
O6 Cd2 O2 95.66(13) 1_554 .
O4 Cd2 O2 153.14(12) 1_544 .
O1 Cd2 O2 54.82(11) . .
O8 Cd2 O2 95.34(11) 1_655 .
O7 Cd2 O2 79.12(13) 1_655 .
O6 Cd2 C22 126.65(14) 1_554 1_655
O4 Cd2 C22 90.97(13) 1_544 1_655
O1 Cd2 C22 115.10(13) . 1_655
O8 Cd2 C22 28.00(13) 1_655 1_655
O7 Cd2 C22 27.62(13) 1_655 1_655
O2 Cd2 C22 87.51(12) . 1_655
O6 Cd2 C1 106.01(13) 1_554 .
O4 Cd2 C1 128.26(14) 1_544 .
O1 Cd2 C1 27.87(12) . .
O8 Cd2 C1 117.25(13) 1_655 .
O7 Cd2 C1 81.40(13) 1_655 .
O2 Cd2 C1 27.08(12) . .
C22 Cd2 C1 100.43(14) 1_655 .
O1S Cd3 O1S 179.999(2) . 2_685
O1S Cd3 O3S 84.51(18) . 2_685
O1S Cd3 O3S 95.49(18) 2_685 2_685
O1S Cd3 O3S 95.49(18) . .
O1S Cd3 O3S 84.51(18) 2_685 .
O3S Cd3 O3S 179.999(1) 2_685 .
O1S Cd3 O2S 90.5(2) . 2_685
O1S Cd3 O2S 89.5(2) 2_685 2_685
O3S Cd3 O2S 88.03(16) 2_685 2_685
O3S Cd3 O2S 91.97(16) . 2_685
O1S Cd3 O2S 89.5(2) . .
O1S Cd3 O2S 90.5(2) 2_685 .
O3S Cd3 O2S 91.97(16) 2_685 .
O3S Cd3 O2S 88.03(16) . .
O2S Cd3 O2S 179.999(2) 2_685 .
C5 Si1 C19 108.9(2) . .
C5 Si1 C12 111.49(19) . .
C19 Si1 C12 108.4(2) . .
C5 Si1 C26 107.00(19) . .
C19 Si1 C26 114.5(2) . .
C12 Si1 C26 106.57(19) . .
C1 O2 Cd2 87.8(3) . .
C1 O1 Cd2 94.3(3) . .
C1 O1 Cd1 127.6(3) . .
Cd2 O1 Cd1 99.22(12) . .
C22 O7 Cd2 89.5(3) . 1_455
C22 O8 Cd2 91.8(3) . 1_455
C15 O6 Cd2 120.5(3) . 1_556
C14 C13 C12 121.2(4) . .
C14 C13 H8 119.4 . .
C12 C13 H8 119.4 . .
C8 O4 Cd2 104.6(3) . 1_566
C4 C5 C6 117.7(4) . .
C4 C5 Si1 123.7(3) . .
C6 C5 Si1 118.4(3) . .
C20 C19 C18 115.7(5) . .
C20 C19 Si1 121.0(4) . .
C18 C19 Si1 122.4(4) . .
C25 C26 C27 116.6(4) . .
C25 C26 Si1 123.3(3) . .
C27 C26 Si1 119.7(3) . .
C15 O5 Cd1 137.2(3) . 1_556
C7 C2 C3 119.5(4) . .
C7 C2 C1 120.8(4) . .
C3 C2 C1 119.8(4) . .
O7 C22 O8 123.0(4) . .
O7 C22 C23 117.9(4) . .
O8 C22 C23 119.0(4) . .
O7 C22 Cd2 62.9(2) . 1_455
O8 C22 Cd2 60.2(2) . 1_455
C23 C22 Cd2 176.2(3) . 1_455
O2 C1 O1 122.5(4) . .
O2 C1 C2 120.5(4) . .
O1 C1 C2 117.1(4) . .
O2 C1 Cd2 65.1(2) . .
O1 C1 Cd2 57.9(2) . .
C2 C1 Cd2 170.7(3) . .
C23 C28 C27 120.6(4) . .
C23 C28 H20 119.7 . .
C27 C28 H20 119.7 . .
C7S O3S Cd3 128.6(4) . .
C28 C23 C24 119.2(4) . .
C28 C23 C22 120.7(4) . .
C24 C23 C22 120.1(4) . .
C11 C12 C13 117.4(4) . .
C11 C12 Si1 119.6(3) . .
C13 C12 Si1 122.9(3) . .
C7S N3S C8S 121.7(4) . .
C7S N3S C9S 121.3(5) . .
C8S N3S C9S 117.0(5) . .
O5 C15 O6 126.4(5) . .
O5 C15 C16 116.4(5) . .
O6 C15 C16 117.2(4) . .
C17 C16 C21 118.4(5) . .
C17 C16 C15 119.5(5) . .
C21 C16 C15 121.8(5) . .
C3 C4 C5 121.2(4) . .
C3 C4 H28 119.4 . .
C5 C4 H28 119.4 . .
C13 C14 C9 120.3(4) . .
C13 C14 H29 119.8 . .
C9 C14 H29 119.8 . .
C7 C6 C5 121.0(4) . .
C7 C6 H30 119.5 . .
C5 C6 H30 119.5 . .
C4 C3 C2 120.0(4) . .
C4 C3 H31 120.0 . .
C2 C3 H31 120.0 . .
C2 C7 C6 120.5(4) . .
C2 C7 H32 119.8 . .
C6 C7 H32 119.8 . .
C28 C27 C26 121.7(4) . .
C28 C27 H34 119.1 . .
C26 C27 H34 119.1 . .
O3S C7S N3S 124.1(5) . .
O3S C7S H35 117.9 . .
N3S C7S H35 117.9 . .
C10 C11 C12 121.4(4) . .
C10 C11 H36 119.3 . .
C12 C11 H36 119.3 . .
C4S O2S Cd3 134.1(5) . .
C1S O1S Cd3 140.8(8) . .
N3S C8S H40A 109.5 . .
N3S C8S H40B 109.5 . .
H40A C8S H40B 109.5 . .
N3S C8S H40C 109.5 . .
H40A C8S H40C 109.5 . .
H40B C8S H40C 109.5 . .
C16 C21 C20 120.8(5) . .
C16 C21 H43 119.6 . .
C20 C21 H43 119.6 . .
C19 C20 C21 122.5(5) . .
C19 C20 H48 118.8 . .
C21 C20 H48 118.8 . .
C26 C25 C24 122.1(5) . .
C26 C25 H49 118.9 . .
C24 C25 H49 118.9 . .
O1S C1S N1S 131.9(11) . .
O1S C1S H52 114.0 . .
N1S C1S H52 114.0 . .
C19 C18 C17 122.0(5) . .
C19 C18 H53 119.0 . .
C17 C18 H53 119.0 . .
C16 C17 C18 120.5(5) . .
C16 C17 H54 119.7 . .
C18 C17 H54 119.7 . .
C1S N1S C2S 127.7(8) . .
C1S N1S C3S 115.1(9) . .
C2S N1S C3S 117.3(7) . .
N1S C3S H66A 109.5 . .
N1S C3S H66B 109.5 . .
H66A C3S H66B 109.5 . .
N1S C3S H66C 109.5 . .
H66A C3S H66C 109.5 . .
H66B C3S H66C 109.5 . .
N1S C2S H74A 109.5 . .
N1S C2S H74B 109.5 . .
H74A C2S H74B 109.5 . .
N1S C2S H74C 109.5 . .
H74A C2S H74C 109.5 . .
H74B C2S H74C 109.5 . .
C10 C9 C14 119.1(4) . .
C10 C9 C8 118.5(4) . .
C14 C9 C8 122.4(4) . .
C9 C10 C11 120.5(4) . .
C9 C10 H5 119.7 . .
C11 C10 H5 119.7 . .
C23 C24 C25 119.8(5) . .
C23 C24 H1 120.1 . .
C25 C24 H1 120.1 . .
C8 O3 Cd1 150.9(3) . 1_566
O3 C8 O4 123.6(4) . .
O3 C8 C9 117.8(4) . .
O4 C8 C9 118.6(4) . .
N3S C9S H9A 109.5 . .
N3S C9S H9B 109.5 . .
H9A C9S H9B 109.5 . .
N3S C9S H9C 109.5 . .
H9A C9S H9C 109.5 . .
H9B C9S H9C 109.5 . .
C10S N4S C11S 120.7(7) . .
C10S N4S C12S 121.6(7) . .
C11S N4S C12S 117.7(7) . .
N4S C12S H6A 109.5 . .
N4S C12S H6B 109.5 . .
H6A C12S H6B 109.5 . .
N4S C12S H6C 109.5 . .
H6A C12S H6C 109.5 . .
H6B C12S H6C 109.5 . .
N4S C11S H19A 109.5 . .
N4S C11S H19B 109.5 . .
H19A C11S H19B 109.5 . .
N4S C11S H19C 109.5 . .
H19A C11S H19C 109.5 . .
H19B C11S H19C 109.5 . .
C4S N2S C6S 123.1(6) . .
C4S N2S C5S 119.0(6) . .
C6S N2S C5S 117.9(6) . .
O2S C4S N2S 124.1(7) . .
O2S C4S H13 118.0 . .
N2S C4S H13 118.0 . .
N2S C5S H14A 109.5 . .
N2S C5S H14B 109.5 . .
H14A C5S H14B 109.5 . .
N2S C5S H14C 109.5 . .
H14A C5S H14C 109.5 . .
H14B C5S H14C 109.5 . .
N2S C6S H15A 109.5 . .
N2S C6S H15B 109.5 . .
H15A C6S H15B 109.5 . .
N2S C6S H15C 109.5 . .
H15A C6S H15C 109.5 . .
H15B C6S H15C 109.5 . .
O4S C10S N4S 126.9(8) . .
O4S C10S H7 116.6 . .
N4S C10S H7 116.6 . .

loop_
_geom_bond_atom_site_label_1
_geom_bond_atom_site_label_2
_geom_bond_distance
_geom_bond_site_symmetry_2
Cd1 O5 2.220(3) 2_576
Cd1 O5 2.220(3) 1_554
Cd1 O3 2.249(3) 2_586
Cd1 O3 2.249(3) 1_544
Cd1 O1 2.333(3) 2_575
Cd1 O1 2.333(3) .
Cd2 O6 2.206(3) 1_554
Cd2 O4 2.265(3) 1_544
Cd2 O1 2.327(3) .
Cd2 O8 2.334(3) 1_655
Cd2 O7 2.395(4) 1_655
Cd2 O2 2.488(3) .
Cd2 C22 2.690(4) 1_655
Cd2 C1 2.741(4) .
Cd3 O1S 2.239(6) .
Cd3 O1S 2.239(6) 2_685
Cd3 O3S 2.268(4) 2_685
Cd3 O3S 2.268(4) .
Cd3 O2S 2.310(5) 2_685
Cd3 O2S 2.310(5) .
Si1 C5 1.875(4) .
Si1 C19 1.875(5) .
Si1 C12 1.878(4) .
Si1 C26 1.883(4) .
O2 C1 1.249(6) .
O1 C1 1.285(5) .
O7 C22 1.247(6) .
O7 Cd2 2.395(3) 1_455
O8 C22 1.263(6) .
O8 Cd2 2.334(3) 1_455
O6 C15 1.261(6) .
O6 Cd2 2.206(3) 1_556
C13 C14 1.391(6) .
C13 C12 1.403(6) .
C13 H8 0.9500 .
O4 C8 1.253(6) .
O4 Cd2 2.265(3) 1_566
C5 C4 1.394(6) .
C5 C6 1.411(6) .
C19 C20 1.369(7) .
C19 C18 1.395(7) .
C26 C25 1.390(7) .
C26 C27 1.390(6) .
O5 C15 1.258(6) .
O5 Cd1 2.220(3) 1_556
C2 C7 1.383(6) .
C2 C3 1.399(6) .
C2 C1 1.502(6) .
C22 C23 1.510(6) .
C22 Cd2 2.690(4) 1_455
C28 C23 1.375(6) .
C28 C27 1.395(6) .
C28 H20 0.9500 .
O3S C7S 1.243(6) .
C23 C24 1.379(7) .
C12 C11 1.393(6) .
N3S C7S 1.316(6) .
N3S C8S 1.451(7) .
N3S C9S 1.457(8) .
C15 C16 1.504(7) .
C16 C17 1.367(7) .
C16 C21 1.368(7) .
C4 C3 1.391(6) .
C4 H28 0.9500 .
C14 C9 1.392(6) .
C14 H29 0.9500 .
C6 C7 1.384(6) .
C6 H30 0.9500 .
C3 H31 0.9500 .
C7 H32 0.9500 .
C27 H34 0.9500 .
C7S H35 0.9500 .
C11 C10 1.394(7) .
C11 H36 0.9500 .
O2S C4S 1.258(8) .
O1S C1S 1.073(10) .
C8S H40A 0.9800 .
C8S H40B 0.9800 .
C8S H40C 0.9800 .
C21 C20 1.389(7) .
C21 H43 0.9500 .
C20 H48 0.9500 .
C25 C24 1.400(7) .
C25 H49 0.9500 .
C1S N1S 1.320(10) .
C1S H52 0.9500 .
C18 C17 1.391(7) .
C18 H53 0.9500 .
C17 H54 0.9500 .
N1S C2S 1.425(12) .
N1S C3S 1.438(11) .
C3S H66A 0.9800 .
C3S H66B 0.9800 .
C3S H66C 0.9800 .
C2S H74A 0.9800 .
C2S H74B 0.9800 .
C2S H74C 0.9800 .
C9 C10 1.381(7) .
C9 C8 1.507(6) .
C10 H5 0.9500 .
C24 H1 0.9500 .
O3 C8 1.252(6) .
O3 Cd1 2.249(3) 1_566
C9S H9A 0.9800 .
C9S H9B 0.9800 .
C9S H9C 0.9800 .
N4S C10S 1.315(9) .
N4S C11S 1.429(8) .
N4S C12S 1.437(10) .
C12S H6A 0.9800 .
C12S H6B 0.9800 .
C12S H6C 0.9800 .
C11S H19A 0.9800 .
C11S H19B 0.9800 .
C11S H19C 0.9800 .
N2S C4S 1.329(9) .
N2S C6S 1.426(9) .
N2S C5S 1.460(9) .
C4S H13 0.9500 .
O4S C10S 1.213(11) .
C5S H14A 0.9800 .
C5S H14B 0.9800 .
C5S H14C 0.9800 .
C6S H15A 0.9800 .
C6S H15B 0.9800 .
C6S H15C 0.9800 .
C10S H7 0.9500 .

loop_
_geom_torsion_atom_site_label_1
_geom_torsion_atom_site_label_2
_geom_torsion_atom_site_label_3
_geom_torsion_atom_site_label_4
_geom_torsion
_geom_torsion_site_symmetry_1
O6 Cd2 O2 C1 114.5(3) 1_554
O4 Cd2 O2 C1 -31.7(4) 1_544
O1 Cd2 O2 C1 4.5(2) .
O8 Cd2 O2 C1 -145.8(3) 1_655
O7 Cd2 O2 C1 -92.4(3) 1_655
C22 Cd2 O2 C1 -118.9(3) 1_655
O6 Cd2 O1 C1 -87.3(3) 1_554
O4 Cd2 O1 C1 159.8(3) 1_544
O8 Cd2 O1 C1 45.1(3) 1_655
O7 Cd2 O1 C1 72.8(3) 1_655
O2 Cd2 O1 C1 -4.4(2) .
C22 Cd2 O1 C1 62.7(3) 1_655
O6 Cd2 O1 Cd1 41.83(15) 1_554
O4 Cd2 O1 Cd1 -71.06(13) 1_544
O8 Cd2 O1 Cd1 174.23(13) 1_655
O7 Cd2 O1 Cd1 -158.04(13) 1_655
O2 Cd2 O1 Cd1 124.78(16) .
C22 Cd2 O1 Cd1 -168.11(12) 1_655
C1 Cd2 O1 Cd1 129.1(3) .
O5 Cd1 O1 C1 -128.0(4) 2_576
O5 Cd1 O1 C1 52.0(4) 1_554
O3 Cd1 O1 C1 -40.5(4) 2_586
O3 Cd1 O1 C1 139.5(4) 1_544
O1 Cd1 O1 C1 175(9) 2_575
O5 Cd1 O1 Cd2 129.26(13) 2_576
O5 Cd1 O1 Cd2 -50.74(13) 1_554
O3 Cd1 O1 Cd2 -143.21(12) 2_586
O3 Cd1 O1 Cd2 36.79(12) 1_544
O1 Cd1 O1 Cd2 72(9) 2_575
C19 Si1 C5 C4 -122.4(4) .
C12 Si1 C5 C4 -2.8(4) .
C26 Si1 C5 C4 113.4(4) .
C19 Si1 C5 C6 61.5(4) .
C12 Si1 C5 C6 -178.9(3) .
C26 Si1 C5 C6 -62.7(4) .
C5 Si1 C19 C20 22.9(6) .
C12 Si1 C19 C20 -98.5(6) .
C26 Si1 C19 C20 142.6(5) .
C5 Si1 C19 C18 -167.8(5) .
C12 Si1 C19 C18 70.7(6) .
C26 Si1 C19 C18 -48.1(6) .
C5 Si1 C26 C25 159.9(4) .
C19 Si1 C26 C25 39.2(5) .
C12 Si1 C26 C25 -80.7(5) .
C5 Si1 C26 C27 -27.3(4) .
C19 Si1 C26 C27 -148.1(4) .
C12 Si1 C26 C27 92.1(4) .
Cd2 O7 C22 O8 2.8(5) 1_455
Cd2 O7 C22 C23 -175.8(3) 1_455
Cd2 O8 C22 O7 -2.8(5) 1_455
Cd2 O8 C22 C23 175.7(3) 1_455
Cd2 O2 C1 O1 -7.9(4) .
Cd2 O2 C1 C2 171.5(4) .
Cd2 O1 C1 O2 8.5(5) .
Cd1 O1 C1 O2 -96.6(5) .
Cd2 O1 C1 C2 -171.0(3) .
Cd1 O1 C1 C2 83.9(4) .
Cd1 O1 C1 Cd2 -105.1(3) .
C7 C2 C1 O2 -176.2(4) .
C3 C2 C1 O2 5.6(6) .
C7 C2 C1 O1 3.2(6) .
C3 C2 C1 O1 -175.0(4) .
C7 C2 C1 Cd2 -52(2) .
C3 C2 C1 Cd2 130.1(18) .
O6 Cd2 C1 O2 -70.4(3) 1_554
O4 Cd2 C1 O2 162.4(2) 1_544
O1 Cd2 C1 O2 -172.1(4) .
O8 Cd2 C1 O2 39.0(3) 1_655
O7 Cd2 C1 O2 82.9(3) 1_655
C22 Cd2 C1 O2 62.8(3) 1_655
O6 Cd2 C1 O1 101.8(3) 1_554
O4 Cd2 C1 O1 -25.4(3) 1_544
O8 Cd2 C1 O1 -148.8(2) 1_655
O7 Cd2 C1 O1 -105.0(3) 1_655
O2 Cd2 C1 O1 172.1(4) .
C22 Cd2 C1 O1 -125.1(3) 1_655
O6 Cd2 C1 C2 161.2(19) 1_554
O4 Cd2 C1 C2 34.0(19) 1_544
O1 Cd2 C1 C2 59.4(18) .
O8 Cd2 C1 C2 -89.5(19) 1_655
O7 Cd2 C1 C2 -45.6(19) 1_655
O2 Cd2 C1 C2 -128(2) .
C22 Cd2 C1 C2 -65.7(19) 1_655
O1S Cd3 O3S C7S -85.7(5) .
O1S Cd3 O3S C7S 94.3(5) 2_685
O3S Cd3 O3S C7S -15(24) 2_685
O2S Cd3 O3S C7S -176.4(5) 2_685
O2S Cd3 O3S C7S 3.6(5) .
C27 C28 C23 C24 1.9(8) .
C27 C28 C23 C22 -175.9(4) .
O7 C22 C23 C28 161.9(4) .
O8 C22 C23 C28 -16.7(6) .
Cd2 C22 C23 C28 60(5) 1_455
O7 C22 C23 C24 -15.9(7) .
O8 C22 C23 C24 165.5(5) .
Cd2 C22 C23 C24 -118(5) 1_455
C14 C13 C12 C11 -2.0(7) .
C14 C13 C12 Si1 177.2(4) .
C5 Si1 C12 C11 120.9(4) .
C19 Si1 C12 C11 -119.2(4) .
C26 Si1 C12 C11 4.5(4) .
C5 Si1 C12 C13 -58.2(4) .
C19 Si1 C12 C13 61.6(4) .
C26 Si1 C12 C13 -174.6(4) .
Cd1 O5 C15 O6 -44.3(10) 1_556
Cd1 O5 C15 C16 137.7(5) 1_556
Cd2 O6 C15 O5 0.6(9) 1_556
Cd2 O6 C15 C16 178.6(4) 1_556
O5 C15 C16 C17 17.6(9) .
O6 C15 C16 C17 -160.6(6) .
O5 C15 C16 C21 -168.5(6) .
O6 C15 C16 C21 13.3(9) .
C6 C5 C4 C3 0.9(7) .
Si1 C5 C4 C3 -175.2(4) .
C12 C13 C14 C9 0.9(7) .
C4 C5 C6 C7 -1.5(6) .
Si1 C5 C6 C7 174.8(3) .
C5 C4 C3 C2 0.4(7) .
C7 C2 C3 C4 -1.1(7) .
C1 C2 C3 C4 177.1(4) .
C3 C2 C7 C6 0.5(7) .
C1 C2 C7 C6 -177.7(4) .
C5 C6 C7 C2 0.8(7) .
C23 C28 C27 C26 -1.5(8) .
C25 C26 C27 C28 -0.1(8) .
Si1 C26 C27 C28 -173.3(4) .
Cd3 O3S C7S N3S -172.4(4) .
C8S N3S C7S O3S -178.2(5) .
C9S N3S C7S O3S 0.8(10) .
C13 C12 C11 C10 0.9(7) .
Si1 C12 C11 C10 -178.3(4) .
O1S Cd3 O2S C4S 11.7(6) .
O1S Cd3 O2S C4S -168.3(6) 2_685
O3S Cd3 O2S C4S 96.2(6) 2_685
O3S Cd3 O2S C4S -83.8(6) .
O2S Cd3 O2S C4S 91(50) 2_685
O1S Cd3 O1S C1S 173(71) 2_685
O3S Cd3 O1S C1S -121.5(10) 2_685
O3S Cd3 O1S C1S 58.5(10) .
O2S Cd3 O1S C1S 150.5(10) 2_685
O2S Cd3 O1S C1S -29.5(10) .
C17 C16 C21 C20 -2.5(10) .
C15 C16 C21 C20 -176.4(6) .
C18 C19 C20 C21 2.8(10) .
Si1 C19 C20 C21 172.7(5) .
C16 C21 C20 C19 1.0(10) .
C27 C26 C25 C24 1.3(8) .
Si1 C26 C25 C24 174.3(5) .
Cd3 O1S C1S N1S 164.4(7) .
C20 C19 C18 C17 -5.1(10) .
Si1 C19 C18 C17 -174.9(5) .
C21 C16 C17 C18 0.1(10) .
C15 C16 C17 C18 174.2(6) .
C19 C18 C17 C16 3.8(10) .
O1S C1S N1S C2S 7.4(17) .
O1S C1S N1S C3S -171.4(10) .
C13 C14 C9 C10 1.4(7) .
C13 C14 C9 C8 -175.7(4) .
C14 C9 C10 C11 -2.5(7) .
C8 C9 C10 C11 174.8(4) .
C12 C11 C10 C9 1.3(8) .
C28 C23 C24 C25 -0.7(8) .
C22 C23 C24 C25 177.1(5) .
C26 C25 C24 C23 -0.9(10) .
Cd1 O3 C8 O4 -77.2(8) 1_566
Cd1 O3 C8 C9 104.4(6) 1_566
Cd2 O4 C8 O3 7.4(5) 1_566
Cd2 O4 C8 C9 -174.2(3) 1_566
C10 C9 C8 O3 3.0(6) .
C14 C9 C8 O3 -179.8(4) .
C10 C9 C8 O4 -175.4(4) .
C14 C9 C8 O4 1.7(6) .
Cd3 O2S C4S N2S -83.8(8) .
C6S N2S C4S O2S 176.3(6) .
C5S N2S C4S O2S -5.2(10) .
C11S N4S C10S O4S 2.9(15) .
C12S N4S C10S O4S -176.3(11) .
